data_7121814
loop_
_publ_author_name
'Mai, Juri'
'Arkhypchuk, Anna I.'
'Gupta, Arvind Kumar'
'Ott, Sascha'

_publ_section_title
;
 Reductive coupling of two aldehydes to unsymmetrical E-alkenes via
 phosphaalkene and phosphinate intermediates.
;
_journal_issue 52
_journal_name_full 'Chemical communications (Cambridge, England)'
_journal_page_first 7163
_journal_page_last 7166
_journal_paper_doi 10.1039/c8cc04218g
_journal_volume 54
_journal_year 2018
_chemical_formula_sum 'C26 H37 N O P'
_chemical_formula_weight 410.53
_space_group_crystal_system triclinic
_space_group_IT_number 2
_space_group_name_Hall '-P 1'
_space_group_name_H-M_alt 'P -1'
_symmetry_space_group_name_Hall '-P 1'
_symmetry_space_group_name_H-M 'P -1'
_atom_sites_solution_hydrogens mixed
_audit_creation_method SHELXL-2014/7
_audit_update_record
;
2018-03-23 deposited with the CCDC.
2018-06-01 downloaded from the CCDC.
;
_cell_angle_alpha 106.883(3)
_cell_angle_beta 90.592(3)
_cell_angle_gamma 103.900(2)
_cell_formula_units_Z 2
_cell_length_a 10.0822(4)
_cell_length_b 10.8747(4)
_cell_length_c 12.0033(5)
_cell_measurement_reflns_used 1724
_cell_measurement_temperature 150(2)
_cell_measurement_theta_max 24.78
_cell_measurement_theta_min 2.26
_cell_volume 1217.90(9)
_computing_cell_refinement 'Bruker SAINT'
_computing_data_collection 'Bruker APEX2'
_computing_data_reduction 'Bruker SAINT'
_computing_molecular_graphics 'Bruker SHELXTL'
_computing_publication_material 'Bruker SHELXTL'
_computing_structure_refinement 'SHELXL-2014/7 (Sheldrick, 2014)'
_computing_structure_solution 'SHELXS-97 (Sheldrick 2008)'
_diffrn_ambient_temperature 150(2)
_diffrn_measured_fraction_theta_full 0.996
_diffrn_measured_fraction_theta_max 0.996
_diffrn_measurement_device_type 'Bruker APEX-II CCD'
_diffrn_measurement_method '\f and \w scans'
_diffrn_radiation_type MoK\a
_diffrn_radiation_wavelength 0.71073
_diffrn_reflns_av_R_equivalents 0.0354
_diffrn_reflns_av_unetI/netI 0.0582
_diffrn_reflns_Laue_measured_fraction_full 0.996
_diffrn_reflns_Laue_measured_fraction_max 0.996
_diffrn_reflns_limit_h_max 12
_diffrn_reflns_limit_h_min -12
_diffrn_reflns_limit_k_max 13
_diffrn_reflns_limit_k_min -13
_diffrn_reflns_limit_l_max 14
_diffrn_reflns_limit_l_min -12
_diffrn_reflns_number 8831
_diffrn_reflns_point_group_measured_fraction_full 0.996
_diffrn_reflns_point_group_measured_fraction_max 0.996
_diffrn_reflns_theta_full 25.242
_diffrn_reflns_theta_max 25.248
_diffrn_reflns_theta_min 1.780
_exptl_absorpt_coefficient_mu 0.129
_exptl_absorpt_correction_T_max 0.7457
_exptl_absorpt_correction_T_min 0.6590
_exptl_absorpt_correction_type multi-scan
_exptl_absorpt_process_details SADABS
_exptl_crystal_colour colourless
_exptl_crystal_density_diffrn 1.119
_exptl_crystal_description prism
_exptl_crystal_F_000 446
_exptl_crystal_size_max 0.63
_exptl_crystal_size_mid 0.40
_exptl_crystal_size_min 0.12
_refine_diff_density_max 0.254
_refine_diff_density_min -0.797
_refine_diff_density_rms 0.051
_refine_ls_extinction_method none
_refine_ls_goodness_of_fit_ref 1.036
_refine_ls_hydrogen_treatment mixed
_refine_ls_matrix_type full
_refine_ls_number_parameters 275
_refine_ls_number_reflns 4389
_refine_ls_number_restraints 0
_refine_ls_restrained_S_all 1.036
_refine_ls_R_factor_all 0.0657
_refine_ls_R_factor_gt 0.0483
_refine_ls_shift/su_max 0.000
_refine_ls_shift/su_mean 0.000
_refine_ls_structure_factor_coef Fsqd
_refine_ls_weighting_details 'w=1/[\s^2^(Fo^2^)+(0.0557P)^2^+0.4756P] where P=(Fo^2^+2Fc^2^)/3'
_refine_ls_weighting_scheme calc
_refine_ls_wR_factor_gt 0.1181
_refine_ls_wR_factor_ref 0.1315
_reflns_Friedel_coverage 0.000
_reflns_number_gt 3370
_reflns_number_total 4389
_reflns_threshold_expression 'I > 2\s(I)'
_cod_data_source_file c8cc04218g2.cif
_cod_data_source_block AG_AG_153_0m_a
_cod_depositor_comments 'Adding full bibliography for 7121814--7121815.cif.'
_cod_database_code 7121814
_shelx_shelxl_version_number 2014/7
_shelx_space_group_comment
;
The symmetry employed for this shelxl refinement is uniquely defined
by the following loop, which should always be used as a source of
symmetry information in preference to the above space-group names.
They are only intended as comments.
;

loop_
_space_group_symop_operation_xyz
'x, y, z'
'-x, -y, -z'

loop_
_atom_site_label
_atom_site_type_symbol
_atom_site_fract_x
_atom_site_fract_y
_atom_site_fract_z
_atom_site_U_iso_or_equiv
_atom_site_adp_type
_atom_site_occupancy
_atom_site_site_symmetry_order
_atom_site_calc_flag
_atom_site_refinement_flags_posn
_atom_site_refinement_flags_adp
C1 C 0.5280(2) 0.7404(2) 0.50020(19) 0.0274(5) Uani 1 1 d . .
H1A H 0.5745 0.7309 0.5691 0.033 Uiso 1 1 calc R U
H1B H 0.5935 0.8039 0.4697 0.033 Uiso 1 1 calc R U
C2 C 0.4045(2) 0.7925(2) 0.53555(18) 0.0234(5) Uani 1 1 d . .
C3 C 0.3548(2) 0.8632(2) 0.47165(19) 0.0257(5) Uani 1 1 d . .
H3 H 0.4049 0.8864 0.4109 0.031 Uiso 1 1 calc R U
C4 C 0.2338(2) 0.8999(2) 0.49566(19) 0.0285(5) Uani 1 1 d . .
H4 H 0.2004 0.9473 0.4512 0.034 Uiso 1 1 calc R U
C5 C 0.1609(2) 0.8673(2) 0.58512(19) 0.0266(5) Uani 1 1 d . .
C6 C 0.2125(2) 0.8008(2) 0.65256(19) 0.0271(5) Uani 1 1 d . .
H6 H 0.1648 0.7814 0.7157 0.033 Uiso 1 1 calc R U
C7 C 0.3328(2) 0.7635(2) 0.62696(19) 0.0269(5) Uani 1 1 d . .
H7 H 0.3670 0.7175 0.6723 0.032 Uiso 1 1 calc R U
C8 C 0.0296(3) 0.8959(2) 0.6055(2) 0.0346(6) Uani 1 1 d . .
C9 C 0.4193(2) 0.6197(2) 0.26102(18) 0.0214(5) Uani 1 1 d . .
H9 H 0.4249 0.5342 0.2032 0.026 Uiso 1 1 calc R U
C10 C 0.5153(2) 0.7019(2) 0.20862(18) 0.0232(5) Uani 1 1 d . .
C11 C 0.4646(2) 0.7827(2) 0.15826(18) 0.0240(5) Uani 1 1 d . .
H11 H 0.5272 0.8412 0.1263 0.029 Uiso 1 1 calc R U
C12 C 0.3265(2) 0.7829(2) 0.15193(17) 0.0214(5) Uani 1 1 d . .
C13 C 0.2354(2) 0.6852(2) 0.18389(18) 0.0226(5) Uani 1 1 d . .
H13 H 0.1400 0.6757 0.1704 0.027 Uiso 1 1 calc R U
C14 C 0.2776(2) 0.5992(2) 0.23553(17) 0.0210(5) Uani 1 1 d . .
C15 C 0.6656(2) 0.6913(2) 0.1917(2) 0.0295(5) Uani 1 1 d . .
C16 C 0.7620(2) 0.7408(2) 0.3039(2) 0.0345(6) Uani 1 1 d . .
H16A H 0.7586 0.8313 0.3472 0.052 Uiso 1 1 calc R U
H16B H 0.8560 0.7406 0.2838 0.052 Uiso 1 1 calc R U
H16C H 0.7332 0.6821 0.3524 0.052 Uiso 1 1 calc R U
C17 C 0.6616(2) 0.5446(3) 0.1291(2) 0.0397(6) Uani 1 1 d . .
H17A H 0.7551 0.5360 0.1156 0.060 Uiso 1 1 calc R U
H17B H 0.6062 0.5149 0.0541 0.060 Uiso 1 1 calc R U
H17C H 0.6208 0.4896 0.1780 0.060 Uiso 1 1 calc R U
C18 C 0.7326(2) 0.7731(3) 0.1124(2) 0.0440(7) Uani 1 1 d . .
H18A H 0.7397 0.8675 0.1508 0.066 Uiso 1 1 calc R U
H18B H 0.6763 0.7440 0.0379 0.066 Uiso 1 1 calc R U
H18C H 0.8244 0.7600 0.0979 0.066 Uiso 1 1 calc R U
C19 C 0.2816(2) 0.8842(2) 0.10338(19) 0.0252(5) Uani 1 1 d . .
C20 C 0.3549(2) 1.0245(2) 0.1793(2) 0.0344(6) Uani 1 1 d . .
H20A H 0.3251 1.0391 0.2585 0.052 Uiso 1 1 calc R U
H20B H 0.3324 1.0898 0.1456 0.052 Uiso 1 1 calc R U
H20C H 0.4543 1.0346 0.1824 0.052 Uiso 1 1 calc R U
C21 C 0.3203(2) 0.8623(2) -0.0232(2) 0.0354(6) Uani 1 1 d . .
H21A H 0.2914 0.9257 -0.0554 0.053 Uiso 1 1 calc R U
H21B H 0.2744 0.7715 -0.0705 0.053 Uiso 1 1 calc R U
H21C H 0.4199 0.8756 -0.0244 0.053 Uiso 1 1 calc R U
C22 C 0.1266(2) 0.8700(2) 0.1039(2) 0.0348(6) Uani 1 1 d . .
H22A H 0.1000 0.8815 0.1839 0.052 Uiso 1 1 calc R U
H22B H 0.0777 0.7816 0.0537 0.052 Uiso 1 1 calc R U
H22C H 0.1030 0.9379 0.0745 0.052 Uiso 1 1 calc R U
C23 C 0.1624(2) 0.4832(2) 0.25363(19) 0.0278(5) Uani 1 1 d . .
C24 C 0.2115(3) 0.3561(2) 0.2369(2) 0.0397(6) Uani 1 1 d . .
H24A H 0.2826 0.3712 0.2992 0.060 Uiso 1 1 calc R U
H24B H 0.2492 0.3327 0.1609 0.060 Uiso 1 1 calc R U
H24C H 0.1339 0.2832 0.2400 0.060 Uiso 1 1 calc R U
C25 C 0.0995(2) 0.5237(3) 0.3708(2) 0.0395(6) Uani 1 1 d . .
H25A H 0.0223 0.4509 0.3748 0.059 Uiso 1 1 calc R U
H25B H 0.0670 0.6032 0.3771 0.059 Uiso 1 1 calc R U
H25C H 0.1692 0.5426 0.4352 0.059 Uiso 1 1 calc R U
C26 C 0.0445(2) 0.4441(3) 0.1570(2) 0.0419(6) Uani 1 1 d . .
H26A H 0.0820 0.4310 0.0807 0.063 Uiso 1 1 calc R U
H26B H -0.0033 0.5151 0.1705 0.063 Uiso 1 1 calc R U
H26C H -0.0202 0.3615 0.1586 0.063 Uiso 1 1 calc R U
N1 N -0.0761(2) 0.9165(2) 0.6205(2) 0.0483(6) Uani 1 1 d . .
O1 O 0.57361(16) 0.49468(15) 0.37549(14) 0.0348(4) Uani 1 1 d . .
P1 P 0.47500(6) 0.57854(6) 0.38725(5) 0.02541(17) Uani 1 1 d . .
H1 H 0.3570(19) 0.5311(18) 0.4263(17) 0.015(5) Uiso 1 1 d . .

loop_
_atom_site_aniso_label
_atom_site_aniso_U_11
_atom_site_aniso_U_22
_atom_site_aniso_U_33
_atom_site_aniso_U_23
_atom_site_aniso_U_13
_atom_site_aniso_U_12
C1 0.0286(12) 0.0286(12) 0.0262(12) 0.0089(10) 0.0000(10) 0.0090(10)
C2 0.0268(11) 0.0185(11) 0.0222(11) 0.0027(9) -0.0007(9) 0.0051(9)
C3 0.0294(12) 0.0207(11) 0.0261(12) 0.0065(9) 0.0047(9) 0.0052(9)
C4 0.0356(13) 0.0224(12) 0.0291(12) 0.0072(10) 0.0003(10) 0.0108(10)
C5 0.0307(12) 0.0224(11) 0.0265(12) 0.0044(9) 0.0040(10) 0.0099(9)
C6 0.0335(13) 0.0241(12) 0.0234(11) 0.0061(9) 0.0044(10) 0.0081(10)
C7 0.0340(13) 0.0236(12) 0.0231(12) 0.0060(9) -0.0009(10) 0.0089(10)
C8 0.0406(15) 0.0362(14) 0.0345(14) 0.0159(11) 0.0084(11) 0.0169(12)
C9 0.0277(11) 0.0163(10) 0.0192(11) 0.0012(8) 0.0030(9) 0.0085(9)
C10 0.0195(11) 0.0272(12) 0.0219(11) 0.0057(9) 0.0036(9) 0.0060(9)
C11 0.0207(11) 0.0263(12) 0.0251(12) 0.0099(9) 0.0042(9) 0.0034(9)
C12 0.0195(10) 0.0249(11) 0.0184(11) 0.0049(9) 0.0009(8) 0.0051(9)
C13 0.0187(10) 0.0263(12) 0.0207(11) 0.0049(9) 0.0022(8) 0.0045(9)
C14 0.0216(11) 0.0195(11) 0.0195(11) 0.0035(8) 0.0055(9) 0.0038(8)
C15 0.0201(11) 0.0394(14) 0.0309(13) 0.0101(10) 0.0055(10) 0.0119(10)
C16 0.0196(11) 0.0447(15) 0.0374(14) 0.0083(11) 0.0002(10) 0.0102(10)
C17 0.0317(13) 0.0476(16) 0.0382(15) 0.0021(12) 0.0043(11) 0.0202(12)
C18 0.0219(12) 0.0696(19) 0.0512(17) 0.0309(15) 0.0144(11) 0.0155(12)
C19 0.0234(11) 0.0260(12) 0.0265(12) 0.0092(9) -0.0003(9) 0.0057(9)
C20 0.0356(13) 0.0278(13) 0.0389(14) 0.0107(11) -0.0001(11) 0.0055(10)
C21 0.0396(14) 0.0416(15) 0.0299(13) 0.0181(11) 0.0010(11) 0.0106(11)
C22 0.0271(12) 0.0362(14) 0.0445(15) 0.0145(11) -0.0022(11) 0.0117(10)
C23 0.0264(12) 0.0236(12) 0.0273(12) 0.0059(9) 0.0025(9) -0.0027(9)
C24 0.0505(16) 0.0239(13) 0.0386(15) 0.0071(11) 0.0041(12) 0.0007(11)
C25 0.0360(14) 0.0392(15) 0.0331(14) 0.0074(11) 0.0130(11) -0.0057(11)
C26 0.0334(14) 0.0369(14) 0.0443(15) 0.0129(12) -0.0044(12) -0.0119(11)
N1 0.0474(14) 0.0603(15) 0.0543(15) 0.0292(12) 0.0186(11) 0.0302(12)
O1 0.0450(10) 0.0320(9) 0.0348(9) 0.0120(7) 0.0037(8) 0.0214(8)
P1 0.0309(3) 0.0238(3) 0.0241(3) 0.0086(2) 0.0015(2) 0.0101(2)

loop_
_atom_type_symbol
_atom_type_description
_atom_type_scat_dispersion_real
_atom_type_scat_dispersion_imag
_atom_type_scat_source
C C 0.0033 0.0016 'International Tables Vol C Tables 4.2.6.8 and 6.1.1.4'
H H 0.0000 0.0000 'International Tables Vol C Tables 4.2.6.8 and 6.1.1.4'
N N 0.0061 0.0033 'International Tables Vol C Tables 4.2.6.8 and 6.1.1.4'
O O 0.0106 0.0060 'International Tables Vol C Tables 4.2.6.8 and 6.1.1.4'
P P 0.1023 0.0942 'International Tables Vol C Tables 4.2.6.8 and 6.1.1.4'

loop_
_geom_angle_atom_site_label_1
_geom_angle_atom_site_label_2
_geom_angle_atom_site_label_3
_geom_angle
C2 C1 P1 109.86(14)
C2 C1 H1A 109.7
P1 C1 H1A 109.7
C2 C1 H1B 109.7
P1 C1 H1B 109.7
H1A C1 H1B 108.2
C7 C2 C3 119.0(2)
C7 C2 C1 120.66(19)
C3 C2 C1 120.20(19)
C4 C3 C2 120.8(2)
C4 C3 H3 119.6
C2 C3 H3 119.6
C3 C4 C5 119.8(2)
C3 C4 H4 120.1
C5 C4 H4 120.1
C4 C5 C6 119.9(2)
C4 C5 C8 120.4(2)
C6 C5 C8 119.7(2)
C7 C6 C5 119.8(2)
C7 C6 H6 120.1
C5 C6 H6 120.1
C6 C7 C2 120.7(2)
C6 C7 H7 119.6
C2 C7 H7 119.6
N1 C8 C5 178.8(3)
C14 C9 C10 119.68(18)
C14 C9 P1 118.13(15)
C10 C9 P1 120.19(15)
C14 C9 H9 94.7
C10 C9 H9 94.7
P1 C9 H9 94.7
C11 C10 C9 116.82(18)
C11 C10 C15 119.06(18)
C9 C10 C15 123.63(18)
C10 C11 C12 123.45(19)
C10 C11 H11 118.3
C12 C11 H11 118.3
C13 C12 C11 117.10(19)
C13 C12 C19 123.11(18)
C11 C12 C19 119.67(18)
C12 C13 C14 122.76(19)
C12 C13 H13 118.6
C14 C13 H13 118.6
C13 C14 C9 117.76(18)
C13 C14 C23 116.59(18)
C9 C14 C23 125.55(18)
C16 C15 C18 105.74(19)
C16 C15 C17 109.32(18)
C18 C15 C17 107.3(2)
C16 C15 C10 115.47(18)
C18 C15 C10 110.63(18)
C17 C15 C10 108.10(18)
C15 C16 H16A 109.5
C15 C16 H16B 109.5
H16A C16 H16B 109.5
C15 C16 H16C 109.5
H16A C16 H16C 109.5
H16B C16 H16C 109.5
C15 C17 H17A 109.5
C15 C17 H17B 109.5
H17A C17 H17B 109.5
C15 C17 H17C 109.5
H17A C17 H17C 109.5
H17B C17 H17C 109.5
C15 C18 H18A 109.5
C15 C18 H18B 109.5
H18A C18 H18B 109.5
C15 C18 H18C 109.5
H18A C18 H18C 109.5
H18B C18 H18C 109.5
C20 C19 C22 108.18(18)
C20 C19 C21 110.28(18)
C22 C19 C21 108.55(18)
C20 C19 C12 108.85(17)
C22 C19 C12 112.30(18)
C21 C19 C12 108.68(18)
C19 C20 H20A 109.5
C19 C20 H20B 109.5
H20A C20 H20B 109.5
C19 C20 H20C 109.5
H20A C20 H20C 109.5
H20B C20 H20C 109.5
C19 C21 H21A 109.5
C19 C21 H21B 109.5
H21A C21 H21B 109.5
C19 C21 H21C 109.5
H21A C21 H21C 109.5
H21B C21 H21C 109.5
C19 C22 H22A 109.5
C19 C22 H22B 109.5
H22A C22 H22B 109.5
C19 C22 H22C 109.5
H22A C22 H22C 109.5
H22B C22 H22C 109.5
C25 C23 C24 112.0(2)
C25 C23 C26 106.45(19)
C24 C23 C26 104.63(19)
C25 C23 C14 112.55(17)
C24 C23 C14 111.95(18)
C26 C23 C14 108.78(18)
C23 C24 H24A 109.5
C23 C24 H24B 109.5
H24A C24 H24B 109.5
C23 C24 H24C 109.5
H24A C24 H24C 109.5
H24B C24 H24C 109.5
C23 C25 H25A 109.5
C23 C25 H25B 109.5
H25A C25 H25B 109.5
C23 C25 H25C 109.5
H25A C25 H25C 109.5
H25B C25 H25C 109.5
C23 C26 H26A 109.5
C23 C26 H26B 109.5
H26A C26 H26B 109.5
C23 C26 H26C 109.5
H26A C26 H26C 109.5
H26B C26 H26C 109.5
O1 P1 C9 120.02(9)
O1 P1 C1 114.98(10)
C9 P1 C1 103.38(9)
O1 P1 H1 114.6(8)
C9 P1 H1 102.4(8)
C1 P1 H1 98.5(8)

loop_
_geom_bond_atom_site_label_1
_geom_bond_atom_site_label_2
_geom_bond_distance
C1 C2 1.504(3)
C1 P1 1.835(2)
C1 H1A 0.9900
C1 H1B 0.9900
C2 C7 1.391(3)
C2 C3 1.397(3)
C3 C4 1.380(3)
C3 H3 0.9500
C4 C5 1.389(3)
C4 H4 0.9500
C5 C6 1.401(3)
C5 C8 1.439(3)
C6 C7 1.378(3)
C6 H6 0.9500
C7 H7 0.9500
C8 N1 1.146(3)
C9 C14 1.408(3)
C9 C10 1.434(3)
C9 P1 1.819(2)
C9 H9 1.0000
C10 C11 1.385(3)
C10 C15 1.557(3)
C11 C12 1.394(3)
C11 H11 0.9500
C12 C13 1.376(3)
C12 C19 1.538(3)
C13 C14 1.401(3)
C13 H13 0.9500
C14 C23 1.564(3)
C15 C16 1.532(3)
C15 C18 1.541(3)
C15 C17 1.544(3)
C16 H16A 0.9800
C16 H16B 0.9800
C16 H16C 0.9800
C17 H17A 0.9800
C17 H17B 0.9800
C17 H17C 0.9800
C18 H18A 0.9800
C18 H18B 0.9800
C18 H18C 0.9800
C19 C20 1.531(3)
C19 C22 1.533(3)
C19 C21 1.538(3)
C20 H20A 0.9800
C20 H20B 0.9800
C20 H20C 0.9800
C21 H21A 0.9800
C21 H21B 0.9800
C21 H21C 0.9800
C22 H22A 0.9800
C22 H22B 0.9800
C22 H22C 0.9800
C23 C25 1.538(3)
C23 C24 1.538(3)
C23 C26 1.543(3)
C24 H24A 0.9800
C24 H24B 0.9800
C24 H24C 0.9800
C25 H25A 0.9800
C25 H25B 0.9800
C25 H25C 0.9800
C26 H26A 0.9800
C26 H26B 0.9800
C26 H26C 0.9800
O1 P1 1.4846(16)
P1 H1 1.326(19)
